data_1559267
loop_
_publ_author_name
'Olivon, Florent'
'Retailleau, Pascal'
'Desrat, Sandy'
'Touboul, David'
'Roussi, Fanny'
'Apel, C\'ecile'
'Litaudon, Marc'

_publ_section_title
;
 Isolation of Picrotoxanes from <i>Austrobuxus carunculatus</i> Using
 Taxonomy-Based Molecular Networking.
;
_journal_issue 10
_journal_name_full 'Journal of natural products'
_journal_page_first 3069
_journal_page_last 3079
_journal_paper_doi 10.1021/acs.jnatprod.0c00636
_journal_volume 83
_journal_year 2020
_chemical_absolute_configuration syn
_chemical_formula_moiety 'C30 H46 O10'
_chemical_formula_sum 'C30 H46 O10'
_chemical_formula_weight 566.67
_space_group_crystal_system monoclinic
_space_group_IT_number 4
_space_group_name_Hall 'P 2yb'
_space_group_name_H-M_alt 'P 1 21 1'
_atom_sites_solution_hydrogens geom
_atom_sites_solution_primary dual
_atom_sites_solution_secondary difmap
_audit_creation_method SHELXL-2018/3
_cell_angle_alpha 90
_cell_angle_beta 100.881(7)
_cell_angle_gamma 90
_cell_formula_units_Z 2
_cell_length_a 9.6322(3)
_cell_length_b 10.6501(4)
_cell_length_c 14.5182(10)
_cell_measurement_reflns_used 5949
_cell_measurement_temperature 203(2)
_cell_measurement_theta_max 71.1
_cell_measurement_theta_min 3.1
_cell_volume 1462.56(13)
_computing_cell_refinement
;
CrystalClear-SM Expert 2.0 r16 (Rigaku, 2014)
;
_computing_data_collection
;
CrystalClear-SM Expert 2.0 r16 (Rigaku, 2014)
;
_computing_data_reduction
;
CrystalClear-SM Expert 2.0 r16 (Rigaku, 2014)
;
_computing_structure_refinement 'SHELXL-2018/3 (Sheldrick, 2015b)'
_computing_structure_solution 'SHELXT (Sheldrick, 2015a)'
_diffrn_ambient_temperature 203(2)
_diffrn_detector 'Rigaku Rapid2 curved large area IP'
_diffrn_detector_area_resol_mean 10.0000
_diffrn_measured_fraction_theta_full 0.989
_diffrn_measured_fraction_theta_max 0.989
_diffrn_measurement_device
;
Crystal Goniometer chi-partial
;
_diffrn_measurement_device_type
;
Rigaku MM007HF Spider
;
_diffrn_measurement_method 'profile data from \w-scans'
_diffrn_measurement_specimen_support Fiber
_diffrn_radiation_monochromator 'OSMIC CMF optics'
_diffrn_radiation_type CuK\a
_diffrn_radiation_wavelength 1.54187
_diffrn_reflns_av_R_equivalents 0.0651
_diffrn_reflns_av_unetI/netI 0.1088
_diffrn_reflns_Laue_measured_fraction_full 0.989
_diffrn_reflns_Laue_measured_fraction_max 0.989
_diffrn_reflns_limit_h_max 11
_diffrn_reflns_limit_h_min -9
_diffrn_reflns_limit_k_max 12
_diffrn_reflns_limit_k_min -12
_diffrn_reflns_limit_l_max 16
_diffrn_reflns_limit_l_min -16
_diffrn_reflns_number 11767
_diffrn_reflns_point_group_measured_fraction_full 0.966
_diffrn_reflns_point_group_measured_fraction_max 0.966
_diffrn_reflns_theta_full 62.612
_diffrn_reflns_theta_max 62.612
_diffrn_reflns_theta_min 3.100
_diffrn_source 'Rotating Anode'
_exptl_absorpt_coefficient_mu 0.789
_exptl_absorpt_correction_T_max 1.000
_exptl_absorpt_correction_T_min 0.719
_exptl_absorpt_correction_type multi-scan
_exptl_absorpt_process_details 'Reqab, (Rigaku-Higashi, 1998)'
_exptl_crystal_colour colourless
_exptl_crystal_density_diffrn 1.287
_exptl_crystal_description needle
_exptl_crystal_F_000 612
_exptl_crystal_size_max 0.53
_exptl_crystal_size_mid 0.07
_exptl_crystal_size_min 0.04
_refine_diff_density_max 0.368
_refine_diff_density_min -0.365
_refine_diff_density_rms 0.072
_refine_ls_abs_structure_details
;
 Refined as an inversion twin.
;
_refine_ls_extinction_coef 0.0085(19)
_refine_ls_extinction_expression Fc^*^=kFc[1+0.001xFc^2^\l^3^/sin(2\q)]^-1/4^
_refine_ls_extinction_method 'SHELXL-2018/3 (Sheldrick 2018)'
_refine_ls_goodness_of_fit_ref 1.107
_refine_ls_hydrogen_treatment constr
_refine_ls_matrix_type full
_refine_ls_number_parameters 430
_refine_ls_number_reflns 4524
_refine_ls_number_restraints 191
_refine_ls_restrained_S_all 1.091
_refine_ls_R_factor_all 0.1510
_refine_ls_R_factor_gt 0.0871
_refine_ls_shift/su_max 0.000
_refine_ls_shift/su_mean 0.000
_refine_ls_structure_factor_coef Fsqd
_refine_ls_weighting_details 'w=1/[\s^2^(Fo^2^)+(0.1215P)^2^] where P=(Fo^2^+2Fc^2^)/3'
_refine_ls_weighting_scheme calc
_refine_ls_wR_factor_gt 0.1969
_refine_ls_wR_factor_ref 0.2646
_reflns_Friedel_coverage 0.841
_reflns_Friedel_fraction_full 0.940
_reflns_Friedel_fraction_max 0.940
_reflns_number_gt 2256
_reflns_number_total 4525
_reflns_threshold_expression 'I > 2\s(I)'
_cod_data_source_file np0c00636_si_008.cif
_cod_data_source_block compound-13
_cod_depositor_comments
;
The following automatic conversions were performed:

data item '_exptl_absorpt_correction_type' value 'Multi-scan' was
changed to 'multi-scan' in accordance with the
/home/data/users/saulius/crontab/automatic-downloads/rss-feeds/ACS/lib/dictionaries/cif_core.dic
dictionary named 'cif_core.dic' version 2.4.2 last updated on
2011-04-26.

Automatic conversion script
Id: cif_fix_values 7556 2019-12-06 15:28:31Z antanas 

 Adding full bibliography for 1559261--1559267.cif.
;
_cod_original_sg_symbol_H-M 'P 21'
_cod_database_code 1559267
_shelx_space_group_comment
;
The symmetry employed for this shelxl refinement is uniquely defined
by the following loop, which should always be used as a source of
symmetry information in preference to the above space-group names.
They are only intended as comments.
;

loop_
_space_group_symop_operation_xyz
'x, y, z'
'-x, y+1/2, -z'

loop_
_atom_site_label
_atom_site_type_symbol
_atom_site_fract_x
_atom_site_fract_y
_atom_site_fract_z
_atom_site_U_iso_or_equiv
_atom_site_adp_type
_atom_site_occupancy
_atom_site_site_symmetry_order
_atom_site_calc_flag
_atom_site_refinement_flags_posn
_atom_site_refinement_flags_adp
_atom_site_refinement_flags_occupancy
_atom_site_disorder_assembly
_atom_site_disorder_group
C1 C 0.2442(10) 0.6181(9) 0.2003(7) 0.052(3) Uani 1 1 d . . . . .
O1 O 0.2389(7) 0.4429(7) 0.3070(5) 0.0658(19) Uani 1 1 d . . . . .
C2 C 0.1586(11) 0.5500(9) 0.2658(7) 0.056(3) Uani 1 1 d . . . . .
H2 H 0.153304 0.608687 0.317921 0.068 Uiso 1 1 calc R U . . .
O10 O 0.2021(13) 0.4909(10) 0.4495(6) 0.124(4) Uani 1 1 d . . . . .
C3 C 0.0063(11) 0.5151(9) 0.2227(7) 0.056(3) Uani 1 1 d . . . . .
H3 H -0.036880 0.467422 0.268637 0.068 Uiso 1 1 calc R U . . .
O4 O 0.1394(8) 0.8281(6) 0.1645(5) 0.065(2) Uani 1 1 d . . . . .
H4O H 0.094712 0.875780 0.124255 0.098 Uiso 1 1 calc R U . . .
O5 O 0.3536(8) 0.7345(6) 0.0590(5) 0.069(2) Uani 1 1 d . . . . .
C4 C -0.0828(11) 0.6284(10) 0.1891(7) 0.059(3) Uani 1 1 d . . . . .
H4 H -0.179770 0.597471 0.165121 0.071 Uiso 1 1 calc R U . . .
C5 C -0.0150(10) 0.6554(10) 0.1020(8) 0.059(3) Uani 1 1 d . . . . .
H5 H -0.075612 0.710673 0.056357 0.071 Uiso 1 1 calc R U . . .
O8 O 0.4358(7) 0.3533(8) 0.0054(5) 0.079(2) Uani 1 1 d . . . . .
H8O H 0.515738 0.332624 -0.002717 0.118 Uiso 1 1 calc R U . . .
O7 O 0.6631(8) 0.4078(8) 0.1803(5) 0.078(2) Uani 1 1 d . . . . .
C6 C 0.1403(11) 0.7055(11) 0.1270(7) 0.058(3) Uani 1 1 d . . . . .
C7 C 0.3514(11) 0.7011(11) 0.2661(8) 0.067(3) Uani 1 1 d . . . . .
H7A H 0.411146 0.744815 0.229775 0.101 Uiso 1 1 calc R U . . .
H7B H 0.409456 0.648771 0.312862 0.101 Uiso 1 1 calc R U . . .
H7C H 0.300860 0.761950 0.297098 0.101 Uiso 1 1 calc R U . . .
O6 O 0.4748(7) 0.5308(7) 0.1815(5) 0.0624(19) Uani 1 1 d . . . . .
O9 O 0.4480(8) 0.1949(7) 0.2289(5) 0.075(2) Uani 1 1 d . . . . .
C8 C -0.0953(13) 0.7324(10) 0.2587(8) 0.064(3) Uani 1 1 d . . . . .
H8 H -0.001201 0.770490 0.281247 0.077 Uiso 1 1 calc R U . . .
C9 C -0.1982(12) 0.8333(11) 0.2105(9) 0.080(3) Uani 1 1 d . . . . .
H9A H -0.213384 0.895632 0.256346 0.119 Uiso 1 1 calc R U . . .
H9B H -0.287687 0.794425 0.183414 0.119 Uiso 1 1 calc R U . . .
H9C H -0.158571 0.873547 0.161398 0.119 Uiso 1 1 calc R U . . .
O2 O 0.0006(7) 0.4400(6) 0.1360(5) 0.0605(18) Uani 1 1 d . . . . .
O3 O -0.0179(8) 0.4873(7) -0.0150(6) 0.073(2) Uani 1 1 d . . . . .
C10 C -0.1519(13) 0.6781(12) 0.3417(9) 0.085(4) Uani 1 1 d . . . . .
H10A H -0.179260 0.746016 0.379025 0.128 Uiso 1 1 calc R U . . .
H10B H -0.078933 0.627979 0.380031 0.128 Uiso 1 1 calc R U . . .
H10C H -0.233470 0.625712 0.318681 0.128 Uiso 1 1 calc R U . . .
C11 C 0.2027(11) 0.7036(10) 0.0381(7) 0.060(3) Uani 1 1 d . . . . .
H11 H 0.143926 0.725422 -0.023395 0.072 Uiso 1 1 calc R U . . .
C12 C 0.3114(11) 0.6034(10) 0.0455(8) 0.063(3) Uani 1 1 d . . . . .
H12 H 0.325913 0.558474 -0.011613 0.076 Uiso 1 1 calc R U . . .
C13 C 0.3226(10) 0.5317(9) 0.1378(7) 0.053(2) Uani 1 1 d . . . . .
C14 C 0.2873(11) 0.3925(9) 0.1188(8) 0.063(3) Uani 1 1 d . . . . .
H14A H 0.212065 0.382322 0.063574 0.075 Uiso 1 1 calc R U . . .
H14B H 0.257779 0.352965 0.172890 0.075 Uiso 1 1 calc R U . . .
C15 C -0.0121(11) 0.5236(11) 0.0660(9) 0.065(3) Uani 1 1 d . . . . .
C16 C 0.4269(11) 0.3362(10) 0.1015(8) 0.063(3) Uani 1 1 d . . . . .
C17 C 0.5348(14) 0.4210(12) 0.1570(8) 0.073(3) Uani 1 1 d . . . . .
C18 C 0.4538(14) 0.1997(11) 0.1303(8) 0.072(3) Uani 1 1 d . . . . .
H18 H 0.549417 0.174896 0.121271 0.086 Uiso 1 1 calc R U . . .
C19 C 0.3447(14) 0.1122(13) 0.0745(9) 0.088(4) Uani 1 1 d . . . . .
H19A H 0.349388 0.117618 0.008509 0.131 Uiso 1 1 calc R U . . .
H19B H 0.251055 0.136362 0.083430 0.131 Uiso 1 1 calc R U . . .
H19C H 0.364025 0.026592 0.096098 0.131 Uiso 1 1 calc R U . . .
C20 C 0.4964(15) 0.0770(12) 0.2730(9) 0.096(4) Uani 1 1 d . . . . .
H20A H 0.518382 0.088034 0.340541 0.144 Uiso 1 1 calc R U . . .
H20B H 0.580510 0.049694 0.250986 0.144 Uiso 1 1 calc R U . . .
H20C H 0.422827 0.014240 0.257177 0.144 Uiso 1 1 calc R U . . .
C21 C 0.2537(13) 0.4242(12) 0.4009(8) 0.078(3) Uani 1 1 d . . . . .
C22 C 0.3420(13) 0.3107(12) 0.4304(9) 0.077(3) Uani 1 1 d . . . . .
H22A H 0.372312 0.274856 0.375217 0.093 Uiso 1 1 calc R U . . .
H22B H 0.283686 0.247743 0.454403 0.093 Uiso 1 1 calc R U . . .
C23 C 0.4719(14) 0.3371(12) 0.5051(9) 0.087(4) Uani 1 1 d D . . . .
H231 H 0.522441 0.258837 0.524715 0.131 Uiso 0.684(17) 1 calc R U P A 1
H232 H 0.444438 0.376043 0.560092 0.131 Uiso 0.684(17) 1 calc R U P A 1
H233 H 0.439913 0.337329 0.565247 0.131 Uiso 0.316(17) 1 calc R U P A 2
H234 H 0.533987 0.263997 0.506034 0.131 Uiso 0.316(17) 1 calc R U P A 2
C24 C 0.567(2) 0.427(2) 0.4610(16) 0.085(6) Uani 0.684(17) 1 d D . P A 1
H24A H 0.572796 0.396358 0.398186 0.102 Uiso 0.684(17) 1 calc R U P A 1
H24B H 0.521967 0.509982 0.453504 0.102 Uiso 0.684(17) 1 calc R U P A 1
C25 C 0.7159(19) 0.4432(19) 0.5158(15) 0.090(6) Uani 0.684(17) 1 d D . P A 1
H25A H 0.758738 0.518366 0.494054 0.107 Uiso 0.684(17) 1 calc R U P A 1
H25B H 0.713360 0.454173 0.582498 0.107 Uiso 0.684(17) 1 calc R U P A 1
C26 C 0.804(2) 0.330(2) 0.5031(14) 0.088(6) Uani 0.684(17) 1 d D . P A 1
H26A H 0.763777 0.256220 0.529405 0.106 Uiso 0.684(17) 1 calc R U P A 1
H26B H 0.899732 0.342101 0.539079 0.106 Uiso 0.684(17) 1 calc R U P A 1
C27 C 0.813(3) 0.301(2) 0.4010(19) 0.088(7) Uani 0.684(17) 1 d D . P A 1
H27A H 0.720933 0.270903 0.368509 0.106 Uiso 0.684(17) 1 calc R U P A 1
H27B H 0.832595 0.380138 0.370784 0.106 Uiso 0.684(17) 1 calc R U P A 1
C28 C 0.925(4) 0.206(2) 0.388(2) 0.104(9) Uani 0.684(17) 1 d D . P A 1
H28A H 0.906982 0.127990 0.419065 0.125 Uiso 0.684(17) 1 calc R U P A 1
H28B H 1.017465 0.237695 0.418268 0.125 Uiso 0.684(17) 1 calc R U P A 1
C29 C 0.929(3) 0.177(2) 0.2857(18) 0.124(9) Uani 0.684(17) 1 d D . P A 1
H29A H 0.841361 0.134187 0.257387 0.148 Uiso 0.684(17) 1 calc R U P A 1
H29B H 0.932581 0.256647 0.251907 0.148 Uiso 0.684(17) 1 calc R U P A 1
C30 C 1.054(3) 0.097(3) 0.273(2) 0.147(13) Uani 0.684(17) 1 d D . P A 1
H30A H 1.047795 0.077684 0.207461 0.221 Uiso 0.684(17) 1 calc R U P A 1
H30B H 1.052816 0.019292 0.308381 0.221 Uiso 0.684(17) 1 calc R U P A 1
H30C H 1.140997 0.141844 0.296602 0.221 Uiso 0.684(17) 1 calc R U P A 1
C24B C 0.565(5) 0.452(3) 0.505(5) 0.105(19) Uani 0.316(17) 1 d D . P A 2
H24C H 0.610634 0.474719 0.569206 0.126 Uiso 0.316(17) 1 calc R U P A 2
H24D H 0.511139 0.523437 0.475203 0.126 Uiso 0.316(17) 1 calc R U P A 2
C25B C 0.672(5) 0.405(4) 0.448(4) 0.101(15) Uani 0.316(17) 1 d D . P A 2
H25C H 0.621623 0.405656 0.383032 0.121 Uiso 0.316(17) 1 calc R U P A 2
H25D H 0.743076 0.471567 0.453152 0.121 Uiso 0.316(17) 1 calc R U P A 2
C26B C 0.755(6) 0.284(5) 0.459(4) 0.12(2) Uani 0.316(17) 1 d D . P A 2
H26C H 0.689806 0.213332 0.441159 0.140 Uiso 0.316(17) 1 calc R U P A 2
H26D H 0.798836 0.272637 0.525255 0.140 Uiso 0.316(17) 1 calc R U P A 2
C27B C 0.869(8) 0.280(6) 0.400(6) 0.13(3) Uani 0.316(17) 1 d D . P A 2
H27C H 0.951270 0.328173 0.431682 0.156 Uiso 0.316(17) 1 calc R U P A 2
H27D H 0.833518 0.321006 0.339494 0.156 Uiso 0.316(17) 1 calc R U P A 2
C28B C 0.915(8) 0.147(6) 0.383(5) 0.11(2) Uani 0.316(17) 1 d D . P A 2
H28C H 0.966697 0.112527 0.441834 0.134 Uiso 0.316(17) 1 calc R U P A 2
H28D H 0.830492 0.095433 0.362706 0.134 Uiso 0.316(17) 1 calc R U P A 2
C29B C 1.008(6) 0.139(7) 0.309(3) 0.124(9) Uani 0.316(17) 1 d D . P A 2
H29C H 1.076612 0.207309 0.319845 0.148 Uiso 0.316(17) 1 calc R U P A 2
H29D H 1.060788 0.059660 0.318551 0.148 Uiso 0.316(17) 1 calc R U P A 2
C30B C 0.931(7) 0.144(6) 0.208(3) 0.15(2) Uani 0.316(17) 1 d D . P A 2
H30D H 1.000074 0.146385 0.166667 0.221 Uiso 0.316(17) 1 calc R U P A 2
H30E H 0.873344 0.219343 0.197933 0.221 Uiso 0.316(17) 1 calc R U P A 2
H30F H 0.871716 0.070737 0.193376 0.221 Uiso 0.316(17) 1 calc R U P A 2

loop_
_atom_site_aniso_label
_atom_site_aniso_U_11
_atom_site_aniso_U_22
_atom_site_aniso_U_33
_atom_site_aniso_U_23
_atom_site_aniso_U_13
_atom_site_aniso_U_12
C1 0.059(6) 0.041(6) 0.060(6) 0.009(5) 0.021(5) 0.008(5)
O1 0.080(5) 0.054(4) 0.067(4) 0.006(4) 0.022(4) 0.012(4)
C2 0.064(7) 0.043(6) 0.064(6) 0.002(5) 0.018(5) 0.006(5)
O10 0.194(10) 0.107(8) 0.078(6) 0.016(6) 0.039(7) 0.066(7)
C3 0.060(7) 0.047(6) 0.066(6) -0.002(5) 0.021(5) 0.011(5)
O4 0.077(5) 0.045(4) 0.073(5) -0.004(4) 0.012(4) 0.003(4)
O5 0.067(5) 0.061(5) 0.085(5) 0.005(4) 0.028(4) -0.007(4)
C4 0.052(6) 0.052(7) 0.076(7) 0.009(5) 0.019(5) 0.009(5)
C5 0.042(6) 0.062(7) 0.076(7) -0.007(6) 0.015(5) -0.002(5)
O8 0.078(5) 0.093(6) 0.073(5) 0.010(4) 0.031(4) 0.014(5)
O7 0.063(5) 0.071(5) 0.099(6) 0.001(4) 0.015(4) 0.000(4)
C6 0.061(7) 0.061(7) 0.057(6) -0.001(5) 0.025(5) 0.010(6)
C7 0.060(7) 0.064(7) 0.075(7) -0.021(6) 0.009(6) -0.008(6)
O6 0.049(4) 0.059(5) 0.080(5) -0.005(4) 0.014(4) -0.002(4)
O9 0.090(6) 0.061(5) 0.080(5) 0.007(4) 0.032(4) 0.009(4)
C8 0.066(7) 0.062(7) 0.068(7) 0.003(6) 0.022(5) 0.010(6)
C9 0.081(8) 0.066(8) 0.096(9) 0.003(7) 0.028(6) 0.010(7)
O2 0.069(5) 0.047(4) 0.071(4) -0.007(4) 0.026(4) -0.008(4)
O3 0.063(5) 0.072(5) 0.084(5) -0.018(5) 0.011(4) -0.002(4)
C10 0.101(10) 0.079(9) 0.089(8) 0.001(7) 0.054(8) 0.006(8)
C11 0.063(7) 0.059(7) 0.061(6) 0.000(5) 0.018(5) 0.003(6)
C12 0.062(7) 0.051(7) 0.084(7) 0.004(6) 0.030(6) 0.002(5)
C13 0.050(6) 0.044(6) 0.065(6) 0.005(5) 0.012(5) 0.001(5)
C14 0.070(7) 0.048(7) 0.073(7) -0.005(5) 0.023(6) 0.010(5)
C15 0.058(7) 0.061(8) 0.080(8) -0.012(6) 0.021(6) -0.006(6)
C16 0.059(7) 0.055(7) 0.076(7) -0.006(6) 0.019(5) -0.007(6)
C17 0.075(8) 0.064(8) 0.086(8) 0.018(6) 0.032(7) 0.012(7)
C18 0.083(8) 0.056(7) 0.081(8) -0.002(6) 0.030(7) 0.013(6)
C19 0.092(10) 0.066(8) 0.100(10) -0.022(7) 0.004(8) 0.006(7)
C20 0.126(12) 0.067(9) 0.097(10) 0.024(7) 0.026(8) 0.026(8)
C21 0.104(9) 0.064(8) 0.067(6) 0.011(6) 0.024(6) 0.015(7)
C22 0.092(8) 0.062(7) 0.080(7) 0.008(6) 0.022(6) 0.006(6)
C23 0.096(9) 0.067(8) 0.092(8) 0.014(7) 0.000(6) -0.002(7)
C24 0.100(13) 0.051(12) 0.105(17) -0.018(11) 0.020(11) -0.005(10)
C25 0.109(13) 0.083(13) 0.079(12) -0.008(11) 0.024(10) -0.020(11)
C26 0.092(14) 0.112(16) 0.059(11) -0.011(11) 0.011(10) -0.002(12)
C27 0.111(19) 0.077(15) 0.084(14) -0.011(11) 0.037(14) -0.016(13)
C28 0.13(2) 0.08(2) 0.125(15) -0.029(16) 0.061(16) -0.019(15)
C29 0.19(3) 0.068(18) 0.136(16) -0.013(12) 0.104(19) 0.007(14)
C30 0.13(2) 0.15(3) 0.18(3) -0.09(2) 0.06(2) -0.011(17)
C24B 0.07(2) 0.07(2) 0.18(5) -0.04(3) 0.02(3) 0.000(15)
C25B 0.07(3) 0.10(3) 0.13(4) -0.01(3) 0.01(2) 0.01(2)
C26B 0.15(5) 0.15(4) 0.05(3) 0.01(3) 0.03(3) 0.08(4)
C27B 0.16(6) 0.13(5) 0.11(4) 0.00(3) 0.07(4) 0.06(4)
C28B 0.14(5) 0.12(5) 0.09(3) -0.01(3) 0.06(3) 0.04(4)
C29B 0.19(3) 0.068(18) 0.136(16) -0.013(12) 0.104(19) 0.007(14)
C30B 0.25(6) 0.11(4) 0.116(19) -0.03(3) 0.12(3) -0.03(4)

loop_
_atom_type_symbol
_atom_type_description
_atom_type_scat_dispersion_real
_atom_type_scat_dispersion_imag
_atom_type_scat_source
C C 0.0181 0.0091 'International Tables Vol C Tables 4.2.6.8 and 6.1.1.4'
H H 0.0000 0.0000 'International Tables Vol C Tables 4.2.6.8 and 6.1.1.4'
O O 0.0492 0.0322 'International Tables Vol C Tables 4.2.6.8 and 6.1.1.4'

loop_
_geom_angle_atom_site_label_1
_geom_angle_atom_site_label_2
_geom_angle_atom_site_label_3
_geom_angle
_geom_angle_site_symmetry_1
_geom_angle_site_symmetry_3
_geom_angle_publ_flag
C7 C1 C2 105.0(8) . . ?
C7 C1 C13 110.6(8) . . ?
C2 C1 C13 116.5(8) . . ?
C7 C1 C6 109.7(9) . . ?
C2 C1 C6 109.8(8) . . ?
C13 C1 C6 105.2(7) . . ?
C21 O1 C2 118.5(8) . . ?
O1 C2 C3 112.0(8) . . ?
O1 C2 C1 108.5(7) . . ?
C3 C2 C1 116.3(8) . . ?
O2 C3 C4 103.2(8) . . ?
O2 C3 C2 111.0(7) . . ?
C4 C3 C2 112.4(9) . . ?
C12 O5 C11 61.0(6) . . ?
C3 C4 C8 118.7(9) . . ?
C3 C4 C5 96.4(8) . . ?
C8 C4 C5 120.3(9) . . ?
C15 C5 C4 98.6(9) . . ?
C15 C5 C6 108.7(8) . . ?
C4 C5 C6 113.8(9) . . ?
O4 C6 C11 111.8(8) . . ?
O4 C6 C5 109.2(8) . . ?
C11 C6 C5 108.1(8) . . ?
O4 C6 C1 109.1(8) . . ?
C11 C6 C1 104.8(7) . . ?
C5 C6 C1 113.8(9) . . ?
C17 O6 C13 108.9(8) . . ?
C18 O9 C20 113.6(8) . . ?
C4 C8 C10 109.5(9) . . ?
C4 C8 C9 109.4(9) . . ?
C10 C8 C9 109.1(9) . . ?
C15 O2 C3 105.6(8) . . ?
O5 C11 C12 59.2(6) . . ?
O5 C11 C6 110.8(8) . . ?
C12 C11 C6 109.5(8) . . ?
O5 C12 C11 59.7(6) . . ?
O5 C12 C13 112.9(9) . . ?
C11 C12 C13 110.8(8) . . ?
O6 C13 C12 106.2(7) . . ?
O6 C13 C14 103.8(8) . . ?
C12 C13 C14 110.4(9) . . ?
O6 C13 C1 107.4(8) . . ?
C12 C13 C1 104.5(8) . . ?
C14 C13 C1 123.6(8) . . ?
C13 C14 C16 103.7(8) . . ?
O3 C15 O2 119.9(10) . . ?
O3 C15 C5 128.9(11) . . ?
O2 C15 C5 111.2(10) . . ?
O8 C16 C17 106.7(9) . . ?
O8 C16 C18 110.6(9) . . ?
C17 C16 C18 111.4(10) . . ?
O8 C16 C14 109.0(9) . . ?
C17 C16 C14 102.6(9) . . ?
C18 C16 C14 115.9(9) . . ?
O7 C17 O6 118.4(12) . . ?
O7 C17 C16 129.9(11) . . ?
O6 C17 C16 111.6(10) . . ?
O9 C18 C19 110.8(10) . . ?
O9 C18 C16 105.6(8) . . ?
C19 C18 C16 112.0(10) . . ?
O10 C21 O1 122.5(11) . . ?
O10 C21 C22 126.8(11) . . ?
O1 C21 C22 110.6(11) . . ?
C21 C22 C23 113.7(11) . . ?
C24B C23 C22 124(3) . . ?
C22 C23 C24 107.0(12) . . ?
C25 C24 C23 115.4(17) . . ?
C26 C25 C24 110.1(19) . . ?
C25 C26 C27 114.3(18) . . ?
C28 C27 C26 115(2) . . ?
C27 C28 C29 114(2) . . ?
C30 C29 C28 113(3) . . ?
C23 C24B C25B 101(3) . . ?
C26B C25B C24B 128(4) . . ?
C25B C26B C27B 113(4) . . ?
C26B C27B C28B 112(4) . . ?
C29B C28B C27B 114(5) . . ?
C30B C29B C28B 116(5) . . ?

loop_
_geom_bond_atom_site_label_1
_geom_bond_atom_site_label_2
_geom_bond_distance
_geom_bond_site_symmetry_2
_geom_bond_publ_flag
C1 C7 1.546(14) . ?
C1 C2 1.552(12) . ?
C1 C13 1.581(13) . ?
C1 C6 1.611(14) . ?
O1 C21 1.359(12) . ?
O1 C2 1.443(11) . ?
C2 C3 1.527(14) . ?
O10 C21 1.176(13) . ?
C3 O2 1.484(11) . ?
C3 C4 1.508(14) . ?
O4 C6 1.415(13) . ?
O5 C12 1.457(13) . ?
O5 C11 1.465(12) . ?
C4 C8 1.520(15) . ?
C4 C5 1.555(14) . ?
C5 C15 1.500(15) . ?
C5 C6 1.565(14) . ?
O8 C16 1.426(12) . ?
O7 C17 1.226(13) . ?
C6 C11 1.524(12) . ?
O6 C17 1.380(13) . ?
O6 C13 1.484(11) . ?
O9 C18 1.443(12) . ?
O9 C20 1.447(14) . ?
C8 C10 1.527(14) . ?
C8 C9 1.538(15) . ?
O2 C15 1.340(13) . ?
O3 C15 1.228(12) . ?
C11 C12 1.484(14) . ?
C12 C13 1.528(14) . ?
C13 C14 1.534(14) . ?
C14 C16 1.535(14) . ?
C16 C17 1.493(17) . ?
C16 C18 1.522(16) . ?
C18 C19 1.519(17) . ?
C21 C22 1.494(16) . ?
C22 C23 1.520(16) . ?
C23 C24B 1.51(2) . ?
C23 C24 1.549(17) . ?
C24 C25 1.510(18) . ?
C25 C26 1.508(18) . ?
C26 C27 1.533(19) . ?
C27 C28 1.51(2) . ?
C28 C29 1.52(2) . ?
C29 C30 1.52(2) . ?
C24B C25B 1.52(2) . ?
C25B C26B 1.51(2) . ?
C26B C27B 1.52(2) . ?
C27B C28B 1.52(2) . ?
C28B C29B 1.52(2) . ?
C29B C30B 1.52(2) . ?

loop_
_geom_hbond_atom_site_label_D
_geom_hbond_atom_site_label_H
_geom_hbond_atom_site_label_A
_geom_hbond_distance_DH
_geom_hbond_distance_HA
_geom_hbond_distance_DA
_geom_hbond_angle_DHA
_geom_hbond_site_symmetry_A
_geom_hbond_publ_flag
O4 H4O O3 0.83 2.01 2.828(10) 169.3 2 yes
C4 H4 O7 0.99 2.56 3.379(14) 140.1 1_455 yes
O8 H8O O5 0.83 1.93 2.703(10) 154.0 2_645 yes
C12 H12 O8 0.99 2.42 3.022(13) 118.6 . yes
C14 H14A O3 0.98 2.55 3.358(13) 139.7 . yes
C14 H14B O1 0.98 2.21 2.907(12) 127.2 . yes
C22 H22A O9 0.98 2.52 3.500(14) 176.7 . yes

loop_
_geom_torsion_atom_site_label_1
_geom_torsion_atom_site_label_2
_geom_torsion_atom_site_label_3
_geom_torsion_atom_site_label_4
_geom_torsion
_geom_torsion_site_symmetry_1
_geom_torsion_site_symmetry_2
_geom_torsion_site_symmetry_3
_geom_torsion_site_symmetry_4
_geom_torsion_publ_flag
C21 O1 C2 C3 -97.5(10) . . . . ?
C21 O1 C2 C1 132.7(9) . . . . ?
C7 C1 C2 O1 -81.9(10) . . . . ?
C13 C1 C2 O1 40.9(11) . . . . ?
C6 C1 C2 O1 160.3(8) . . . . ?
C7 C1 C2 C3 150.8(8) . . . . ?
C13 C1 C2 C3 -86.5(10) . . . . ?
C6 C1 C2 C3 32.9(11) . . . . ?
O1 C2 C3 O2 -71.3(10) . . . . ?
C1 C2 C3 O2 54.4(11) . . . . ?
O1 C2 C3 C4 173.7(8) . . . . ?
C1 C2 C3 C4 -60.7(11) . . . . ?
O2 C3 C4 C8 -176.6(8) . . . . ?
C2 C3 C4 C8 -56.9(12) . . . . ?
O2 C3 C4 C5 -46.9(9) . . . . ?
C2 C3 C4 C5 72.8(9) . . . . ?
C3 C4 C5 C15 44.6(10) . . . . ?
C8 C4 C5 C15 173.2(10) . . . . ?
C3 C4 C5 C6 -70.2(10) . . . . ?
C8 C4 C5 C6 58.4(13) . . . . ?
C15 C5 C6 O4 -177.8(9) . . . . ?
C4 C5 C6 O4 -69.1(11) . . . . ?
C15 C5 C6 C11 60.4(12) . . . . ?
C4 C5 C6 C11 169.1(8) . . . . ?
C15 C5 C6 C1 -55.6(11) . . . . ?
C4 C5 C6 C1 53.1(11) . . . . ?
C7 C1 C6 O4 -22.2(10) . . . . ?
C2 C1 C6 O4 92.7(10) . . . . ?
C13 C1 C6 O4 -141.2(7) . . . . ?
C7 C1 C6 C11 97.7(9) . . . . ?
C2 C1 C6 C11 -147.4(8) . . . . ?
C13 C1 C6 C11 -21.3(10) . . . . ?
C7 C1 C6 C5 -144.4(8) . . . . ?
C2 C1 C6 C5 -29.5(10) . . . . ?
C13 C1 C6 C5 96.6(8) . . . . ?
C3 C4 C8 C10 -56.8(13) . . . . ?
C5 C4 C8 C10 -174.6(10) . . . . ?
C3 C4 C8 C9 -176.4(9) . . . . ?
C5 C4 C8 C9 65.9(13) . . . . ?
C4 C3 O2 C15 30.9(10) . . . . ?
C2 C3 O2 C15 -89.7(9) . . . . ?
C12 O5 C11 C6 100.9(9) . . . . ?
O4 C6 C11 O5 66.9(11) . . . . ?
C5 C6 C11 O5 -172.9(9) . . . . ?
C1 C6 C11 O5 -51.2(11) . . . . ?
O4 C6 C11 C12 130.4(9) . . . . ?
C5 C6 C11 C12 -109.4(10) . . . . ?
C1 C6 C11 C12 12.3(11) . . . . ?
C11 O5 C12 C13 -101.5(9) . . . . ?
C6 C11 C12 O5 -103.2(9) . . . . ?
O5 C11 C12 C13 105.1(9) . . . . ?
C6 C11 C12 C13 1.9(12) . . . . ?
C17 O6 C13 C12 -94.5(9) . . . . ?
C17 O6 C13 C14 21.9(10) . . . . ?
C17 O6 C13 C1 154.2(8) . . . . ?
O5 C12 C13 O6 -64.0(10) . . . . ?
C11 C12 C13 O6 -128.9(8) . . . . ?
O5 C12 C13 C14 -175.8(8) . . . . ?
C11 C12 C13 C14 119.3(10) . . . . ?
O5 C12 C13 C1 49.4(10) . . . . ?
C11 C12 C13 C1 -15.5(11) . . . . ?
C7 C1 C13 O6 16.3(10) . . . . ?
C2 C1 C13 O6 -103.4(9) . . . . ?
C6 C1 C13 O6 134.7(8) . . . . ?
C7 C1 C13 C12 -96.1(9) . . . . ?
C2 C1 C13 C12 144.1(9) . . . . ?
C6 C1 C13 C12 22.2(10) . . . . ?
C7 C1 C13 C14 136.8(10) . . . . ?
C2 C1 C13 C14 17.0(14) . . . . ?
C6 C1 C13 C14 -104.8(11) . . . . ?
O6 C13 C14 C16 -30.4(10) . . . . ?
C12 C13 C14 C16 83.0(10) . . . . ?
C1 C13 C14 C16 -152.5(9) . . . . ?
C3 O2 C15 O3 179.2(9) . . . . ?
C3 O2 C15 C5 0.2(11) . . . . ?
C4 C5 C15 O3 151.5(11) . . . . ?
C6 C5 C15 O3 -89.7(14) . . . . ?
C4 C5 C15 O2 -29.6(11) . . . . ?
C6 C5 C15 O2 89.2(10) . . . . ?
C13 C14 C16 O8 -85.3(10) . . . . ?
C13 C14 C16 C17 27.6(10) . . . . ?
C13 C14 C16 C18 149.2(9) . . . . ?
C13 O6 C17 O7 174.1(9) . . . . ?
C13 O6 C17 C16 -4.2(11) . . . . ?
O8 C16 C17 O7 -78.8(14) . . . . ?
C18 C16 C17 O7 42.0(16) . . . . ?
C14 C16 C17 O7 166.7(11) . . . . ?
O8 C16 C17 O6 99.3(10) . . . . ?
C18 C16 C17 O6 -139.9(9) . . . . ?
C14 C16 C17 O6 -15.3(11) . . . . ?
C20 O9 C18 C19 69.1(12) . . . . ?
C20 O9 C18 C16 -169.4(10) . . . . ?
O8 C16 C18 O9 177.7(8) . . . . ?
C17 C16 C18 O9 59.2(12) . . . . ?
C14 C16 C18 O9 -57.5(13) . . . . ?
O8 C16 C18 C19 -61.6(12) . . . . ?
C17 C16 C18 C19 179.9(10) . . . . ?
C14 C16 C18 C19 63.1(13) . . . . ?
C2 O1 C21 O10 1.1(17) . . . . ?
C2 O1 C21 C22 -179.0(9) . . . . ?
O10 C21 C22 C23 -57.3(19) . . . . ?
O1 C21 C22 C23 122.8(12) . . . . ?
C21 C22 C23 C24B -41(2) . . . . ?
C21 C22 C23 C24 -63.7(16) . . . . ?
C22 C23 C24 C25 -167.2(17) . . . . ?
C23 C24 C25 C26 76(2) . . . . ?
C24 C25 C26 C27 58(3) . . . . ?
C25 C26 C27 C28 167(2) . . . . ?
C26 C27 C28 C29 178(2) . . . . ?
C27 C28 C29 C30 172(2) . . . . ?
C22 C23 C24B C25B -89(4) . . . . ?
C23 C24B C25B C26B -48(8) . . . . ?
C24B C25B C26B C27B -170(7) . . . . ?
C25B C26B C27B C28B -159(6) . . . . ?
C26B C27B C28B C29B 169(6) . . . . ?
C27B C28B C29B C30B -79(9) . . . . ?
